data_2237389
loop_
_publ_author_name
'Huang, Wenjiang'
'Zhang, Jinfang'
'Zhang, Chi'

_publ_section_title
;
 <i>catena</i>-Poly[[bis(4-methylpyridine-\k<i>N</i>)cobalt(II)]-di-\m-dicyanamido-\k^2^<i>N</i>^1^:<i>N</i>^5^]
;
_journal_coeditor_code RZ5034
_journal_issue 2
_journal_name_full 'Acta Crystallographica Section E'
_journal_page_first m90
_journal_paper_doi 10.1107/S1600536812051252
_journal_volume 69
_journal_year 2013
_chemical_formula_iupac '[Co (C2 N3)2 (C6 H7 N)2]'
_chemical_formula_moiety 'C16 H14 Co N8'
_chemical_formula_sum 'C16 H14 Co N8'
_chemical_formula_weight 377.28
_chemical_name_systematic
;
<i>catena</i>-Poly[[bis(4-methylpyridine-\k<i>N</i>)cobalt(II)]-
di-\m-dicyanamido-\k^2^<i>N</i>^1^:<i>N</i>^5^]
;
_space_group_IT_number 14
_symmetry_cell_setting monoclinic
_symmetry_space_group_name_Hall '-P 2ybc'
_symmetry_space_group_name_H-M 'P 1 21/c 1'
_atom_sites_solution_hydrogens geom
_atom_sites_solution_primary direct
_atom_sites_solution_secondary difmap
_audit_creation_method 'SHELXTL (Sheldrick, 2008)'
_cell_angle_alpha 90.00
_cell_angle_beta 106.86(3)
_cell_angle_gamma 90.00
_cell_formula_units_Z 2
_cell_length_a 9.3686(19)
_cell_length_b 13.080(3)
_cell_length_c 7.3048(15)
_cell_measurement_reflns_used 3521
_cell_measurement_temperature 150(2)
_cell_measurement_theta_max 28.7347
_cell_measurement_theta_min 3.1327
_cell_volume 856.7(3)
_computing_cell_refinement 'CrystalClear (Rigaku, 2008)'
_computing_data_collection 'CrystalClear (Rigaku, 2008)'
_computing_data_reduction 'CrystalClear (Rigaku, 2008)'
_computing_molecular_graphics 'SHELXTL (Sheldrick, 2008)'
_computing_publication_material 'SHELXTL (Sheldrick, 2008)'
_computing_structure_refinement 'SHELXTL (Sheldrick, 2008)'
_computing_structure_solution 'SHELXTL (Sheldrick, 2008)'
_diffrn_ambient_temperature 150(2)
_diffrn_measured_fraction_theta_full 0.987
_diffrn_measured_fraction_theta_max 0.987
_diffrn_measurement_device_type 'Rigaku Saturn724+'
_diffrn_measurement_method \w
_diffrn_radiation_monochromator graphite
_diffrn_radiation_source 'fine-focus sealed tube'
_diffrn_radiation_type MoK\a
_diffrn_radiation_wavelength 0.71073
_diffrn_reflns_av_R_equivalents 0.0163
_diffrn_reflns_av_sigmaI/netI 0.0175
_diffrn_reflns_limit_h_max 11
_diffrn_reflns_limit_h_min -10
_diffrn_reflns_limit_k_max 15
_diffrn_reflns_limit_k_min -12
_diffrn_reflns_limit_l_max 8
_diffrn_reflns_limit_l_min -8
_diffrn_reflns_number 4994
_diffrn_reflns_theta_full 25.35
_diffrn_reflns_theta_max 25.35
_diffrn_reflns_theta_min 3.30
_diffrn_standards_decay_% 0
_diffrn_standards_interval_time 0
_diffrn_standards_number 0
_exptl_absorpt_coefficient_mu 1.018
_exptl_absorpt_correction_T_max 1.0000
_exptl_absorpt_correction_T_min 0.8154
_exptl_absorpt_correction_type multi-scan
_exptl_absorpt_process_details '(CrystalClear; Rigaku, 2008)'
_exptl_crystal_colour pink
_exptl_crystal_density_diffrn 1.463
_exptl_crystal_density_method 'not measured'
_exptl_crystal_description block
_exptl_crystal_F_000 386
_exptl_crystal_size_max 0.21
_exptl_crystal_size_mid 0.17
_exptl_crystal_size_min 0.15
_refine_diff_density_max 0.941
_refine_diff_density_min -0.260
_refine_ls_extinction_method none
_refine_ls_goodness_of_fit_ref 1.070
_refine_ls_hydrogen_treatment constr
_refine_ls_matrix_type full
_refine_ls_number_parameters 115
_refine_ls_number_reflns 1549
_refine_ls_number_restraints 0
_refine_ls_restrained_S_all 1.070
_refine_ls_R_factor_all 0.0340
_refine_ls_R_factor_gt 0.0309
_refine_ls_shift/su_max 0.000
_refine_ls_shift/su_mean 0.000
_refine_ls_structure_factor_coef Fsqd
_refine_ls_weighting_details 'calc w=1/[\s^2^(Fo^2^)+(0.0483P)^2^+0.6117P] where P=(Fo^2^+2Fc^2^)/3'
_refine_ls_weighting_scheme calc
_refine_ls_wR_factor_gt 0.0834
_refine_ls_wR_factor_ref 0.0854
_reflns_number_gt 1419
_reflns_number_total 1549
_reflns_threshold_expression I>2sigma(I)
_cod_data_source_file rz5034.cif
_cod_data_source_block I
_cod_original_sg_symbol_H-M 'P 21/c'
_cod_database_code 2237389
_cod_database_fobs_code 2237389

loop_
_symmetry_equiv_pos_as_xyz
'x, y, z'
'-x, y+1/2, -z+1/2'
'-x, -y, -z'
'x, -y-1/2, z-1/2'

loop_
_atom_site_type_symbol
_atom_site_label
_atom_site_fract_x
_atom_site_fract_y
_atom_site_fract_z
_atom_site_U_iso_or_equiv
_atom_site_adp_type
_atom_site_calc_flag
_atom_site_refinement_flags
_atom_site_occupancy
_atom_site_symmetry_multiplicity
Co Co1 1.0000 0.0000 0.5000 0.01854(16) Uani d S 1 2
N N1 0.86523(19) -0.07208(14) 0.6510(3) 0.0262(4) Uani d . 1 1
N N2 0.87457(19) -0.07142(14) 1.2428(2) 0.0249(4) Uani d . 1 1
N N3 0.76592(19) -0.12944(15) 0.9113(2) 0.0275(4) Uani d . 1 1
N N4 0.85008(18) 0.12713(13) 0.4394(2) 0.0213(4) Uani d . 1 1
C C1 0.8228(2) -0.09665(15) 0.7775(3) 0.0203(4) Uani d . 1 1
C C2 0.8276(2) -0.09642(15) 1.0853(3) 0.0194(4) Uani d . 1 1
C C3 0.7023(2) 0.11338(17) 0.3732(3) 0.0274(5) Uani d . 1 1
H H3B 0.6656 0.0469 0.3562 0.033 Uiso calc R 1 1
C C4 0.6022(2) 0.19299(18) 0.3293(3) 0.0315(5) Uani d . 1 1
H H4A 0.5006 0.1796 0.2828 0.038 Uiso calc R 1 1
C C5 0.6525(2) 0.29340(17) 0.3544(3) 0.0287(5) Uani d . 1 1
C C6 0.5461(3) 0.3821(2) 0.3074(4) 0.0420(6) Uani d . 1 1
H H6A 0.4458 0.3570 0.2615 0.063 Uiso calc R 1 1
H H6B 0.5682 0.4235 0.2105 0.063 Uiso calc R 1 1
H H6C 0.5566 0.4225 0.4203 0.063 Uiso calc R 1 1
C C7 0.8053(2) 0.30713(17) 0.4229(3) 0.0301(5) Uani d . 1 1
H H7A 0.8448 0.3728 0.4420 0.036 Uiso calc R 1 1
C C8 0.8989(2) 0.22389(16) 0.4628(3) 0.0261(5) Uani d . 1 1
H H8A 1.0010 0.2353 0.5083 0.031 Uiso calc R 1 1

loop_
_atom_site_aniso_label
_atom_site_aniso_U_11
_atom_site_aniso_U_22
_atom_site_aniso_U_33
_atom_site_aniso_U_12
_atom_site_aniso_U_13
_atom_site_aniso_U_23
Co1 0.0207(2) 0.0195(2) 0.0153(2) -0.00038(14) 0.00501(16) -0.00061(14)
N1 0.0278(9) 0.0278(10) 0.0236(9) -0.0027(7) 0.0086(8) 0.0009(8)
N2 0.0263(9) 0.0267(9) 0.0206(10) -0.0019(7) 0.0053(7) -0.0036(7)
N3 0.0242(9) 0.0401(11) 0.0181(9) -0.0131(8) 0.0059(7) -0.0038(8)
N4 0.0218(8) 0.0219(9) 0.0198(9) -0.0009(7) 0.0053(7) -0.0008(7)
C1 0.0169(9) 0.0205(10) 0.0201(10) -0.0007(7) 0.0001(8) -0.0034(8)
C2 0.0167(9) 0.0191(9) 0.0227(11) -0.0006(7) 0.0064(8) 0.0021(8)
C3 0.0241(10) 0.0258(11) 0.0309(12) -0.0044(8) 0.0056(9) -0.0032(9)
C4 0.0193(10) 0.0349(12) 0.0386(13) -0.0010(9) 0.0055(9) -0.0012(10)
C5 0.0285(11) 0.0283(12) 0.0285(11) 0.0055(9) 0.0072(9) 0.0017(9)
C6 0.0370(13) 0.0372(14) 0.0511(16) 0.0127(11) 0.0118(12) 0.0034(12)
C7 0.0309(11) 0.0213(11) 0.0382(13) -0.0014(9) 0.0102(10) -0.0010(9)
C8 0.0217(10) 0.0250(11) 0.0306(12) -0.0024(8) 0.0062(9) -0.0005(9)

loop_
_atom_type_symbol
_atom_type_description
_atom_type_scat_dispersion_real
_atom_type_scat_dispersion_imag
_atom_type_scat_source
C C 0.0033 0.0016 'International Tables Vol C Tables 4.2.6.8 and 6.1.1.4'
H H 0.0000 0.0000 'International Tables Vol C Tables 4.2.6.8 and 6.1.1.4'
Co Co 0.3494 0.9721 'International Tables Vol C Tables 4.2.6.8 and 6.1.1.4'
N N 0.0061 0.0033 'International Tables Vol C Tables 4.2.6.8 and 6.1.1.4'

loop_
_geom_angle_atom_site_label_1
_geom_angle_atom_site_label_2
_geom_angle_atom_site_label_3
_geom_angle_site_symmetry_1
_geom_angle_site_symmetry_3
_geom_angle
N2 Co1 N2 1_554 3_757 180.00(7)
N2 Co1 N1 1_554 3_756 89.76(7)
N2 Co1 N1 3_757 3_756 90.24(7)
N2 Co1 N1 1_554 . 90.24(7)
N2 Co1 N1 3_757 . 89.76(7)
N1 Co1 N1 3_756 . 180.00(9)
N2 Co1 N4 1_554 . 89.84(7)
N2 Co1 N4 3_757 . 90.16(7)
N1 Co1 N4 3_756 . 90.06(7)
N1 Co1 N4 . . 89.94(7)
N2 Co1 N4 1_554 3_756 90.16(7)
N2 Co1 N4 3_757 3_756 89.84(7)
N1 Co1 N4 3_756 3_756 89.94(7)
N1 Co1 N4 . 3_756 90.06(7)
N4 Co1 N4 . 3_756 180.0
C1 N1 Co1 . . 159.33(16)
C2 N2 Co1 . 1_556 163.96(16)
C2 N3 C1 . . 117.09(17)
C8 N4 C3 . . 116.84(18)
C8 N4 Co1 . . 121.94(13)
C3 N4 Co1 . . 121.22(14)
N1 C1 N3 . . 175.1(2)
N2 C2 N3 . . 175.1(2)
N4 C3 C4 . . 123.1(2)
N4 C3 H3B . . 118.5
C4 C3 H3B . . 118.5
C3 C4 C5 . . 120.2(2)
C3 C4 H4A . . 119.9
C5 C4 H4A . . 119.9
C7 C5 C4 . . 116.5(2)
C7 C5 C6 . . 122.0(2)
C4 C5 C6 . . 121.5(2)
C5 C6 H6A . . 109.5
C5 C6 H6B . . 109.5
H6A C6 H6B . . 109.5
C5 C6 H6C . . 109.5
H6A C6 H6C . . 109.5
H6B C6 H6C . . 109.5
C8 C7 C5 . . 120.2(2)
C8 C7 H7A . . 119.9
C5 C7 H7A . . 119.9
N4 C8 C7 . . 123.2(2)
N4 C8 H8A . . 118.4
C7 C8 H8A . . 118.4

loop_
_geom_bond_atom_site_label_1
_geom_bond_atom_site_label_2
_geom_bond_site_symmetry_2
_geom_bond_distance
Co1 N2 1_554 2.1219(18)
Co1 N2 3_757 2.1219(18)
Co1 N1 3_756 2.1229(18)
Co1 N1 . 2.1229(18)
Co1 N4 . 2.1385(17)
Co1 N4 3_756 2.1385(17)
N1 C1 . 1.152(3)
N2 C2 . 1.153(3)
N2 Co1 1_556 2.1219(18)
N3 C2 . 1.308(3)
N3 C1 . 1.314(3)
N4 C8 . 1.340(3)
N4 C3 . 1.340(3)
C3 C4 . 1.376(3)
C3 H3B . 0.9300
C4 C5 . 1.389(3)
C4 H4A . 0.9300
C5 C7 . 1.384(3)
C5 C6 . 1.503(3)
C6 H6A . 0.9600
C6 H6B . 0.9600
C6 H6C . 0.9600
C7 C8 . 1.375(3)
C7 H7A . 0.9300
C8 H8A . 0.9300

loop_
_geom_hbond_atom_site_label_D
_geom_hbond_atom_site_label_H
_geom_hbond_atom_site_label_A
_geom_hbond_site_symmetry_A
_geom_hbond_distance_DH
_geom_hbond_distance_HA
_geom_hbond_distance_DA
_geom_hbond_angle_DHA
C4 H4A N3 3_656 0.93 2.57 3.487(3) 167.5
